data_2241774
loop_
_publ_author_name
'Mohamad, Rapidah'
'Awang, Normah'
'Jotani, Mukesh M.'
'Tiekink, Edward R. T.'

_publ_section_title
;
 Distinct coordination geometries in
 bis[<i>N</i>,<i>N</i>-bis(2-methoxyethyl)dithiocarbamato-\k^2^<i>S</i>,<i>S</i>']diphenyltin(IV)
 and
 bis[<i>N</i>-(2-methoxyethyl)-<i>N</i>-methyldithiocarbamato-\k^2^<i>S</i>,<i>S</i>']diphenyltin(IV):
 crystal structures and Hirshfeld surface analysis
;
_journal_coeditor_code HB7599
_journal_issue 8
_journal_name_full 'Acta Crystallographica Section E'
_journal_page_first 1130
_journal_page_last 1137
_journal_paper_doi 10.1107/S2056989016011385
_journal_volume 72
_journal_year 2016
_chemical_formula_iupac
;
[Sn (C6 H5)2 (C5 H10 N O S2)2]
;
_chemical_formula_moiety 'C22 H30 N2 O2 S4 Sn'
_chemical_formula_sum 'C22 H30 N2 O2 S4 Sn'
_chemical_formula_weight 601.41
_chemical_name_systematic
Bis[<i>N</i>,<i>N</i>-bis(2-methoxyethyl)dithiocarbamato-\k^2^<i>S</i>,<i>S</i>']diphenyltin(IV)
_space_group_crystal_system monoclinic
_space_group_IT_number 15
_space_group_name_Hall '-C 2yc'
_space_group_name_H-M_alt 'C 1 2/c 1'
_symmetry_space_group_name_Hall '-C 2yc'
_symmetry_space_group_name_H-M 'C 1 2/c 1'
_atom_sites_solution_hydrogens geom
_audit_creation_method SHELXL-2014/7
_cell_angle_alpha 90
_cell_angle_beta 118.071(8)
_cell_angle_gamma 90
_cell_formula_units_Z 4
_cell_length_a 18.3808(14)
_cell_length_b 8.2809(4)
_cell_length_c 19.083(3)
_cell_measurement_reflns_used 3633
_cell_measurement_temperature 293(2)
_cell_measurement_theta_max 29.94
_cell_measurement_theta_min 4.15
_cell_volume 2562.9(5)
_computing_cell_refinement
;
CrysAlis PRO (Agilent, 2015)
;
_computing_data_collection
;
CrysAlis PRO (Agilent, 2015)
;
_computing_data_reduction
;
CrysAlis PRO (Agilent, 2015)
;
_computing_molecular_graphics
;
ORTEP-3 for Windows (Farrugia, 2012) and DIAMOND (Brandenburg,
2006)
;
_computing_publication_material
;
publCIF (Westrip, 2010)
;
_computing_structure_refinement
;
SHELXL2014 (Sheldrick, 2015)
;
_computing_structure_solution
;
SHELXL97 (Sheldrick, 2008)
;
_diffrn_ambient_temperature 293(2)
_diffrn_detector_area_resol_mean 10.4041
_diffrn_measured_fraction_theta_full 0.997
_diffrn_measured_fraction_theta_max 0.874
_diffrn_measurement_device_type 'Agilent Technologies SuperNova Dual diffractometer with Atlas detector'
_diffrn_measurement_method '\w scan'
_diffrn_radiation_monochromator Mirror
_diffrn_radiation_source 'SuperNova (Mo) X-ray Source'
_diffrn_radiation_type MoK\a
_diffrn_radiation_wavelength 0.71073
_diffrn_reflns_av_R_equivalents 0.0250
_diffrn_reflns_limit_h_max 18
_diffrn_reflns_limit_h_min -26
_diffrn_reflns_limit_k_max 11
_diffrn_reflns_limit_k_min -11
_diffrn_reflns_limit_l_max 26
_diffrn_reflns_limit_l_min -25
_diffrn_reflns_number 7357
_diffrn_reflns_theta_full 25.242
_diffrn_reflns_theta_max 30.391
_diffrn_reflns_theta_min 4.044
_exptl_absorpt_coefficient_mu 1.344
_exptl_absorpt_correction_T_max 1.00000
_exptl_absorpt_correction_T_min 0.81491
_exptl_absorpt_correction_type multi-scan
_exptl_absorpt_process_details
;
(CrysAlis PRO; Agilent, 2015)
;
_exptl_crystal_colour colourless
_exptl_crystal_density_diffrn 1.559
_exptl_crystal_description block
_exptl_crystal_F_000 1224
_exptl_crystal_size_max 0.25
_exptl_crystal_size_mid 0.25
_exptl_crystal_size_min 0.20
_refine_diff_density_max 0.470
_refine_diff_density_min -0.301
_refine_ls_extinction_method none
_refine_ls_goodness_of_fit_ref 1.065
_refine_ls_hydrogen_treatment constr
_refine_ls_matrix_type full
_refine_ls_number_parameters 143
_refine_ls_number_reflns 3383
_refine_ls_number_restraints 0
_refine_ls_restrained_S_all 1.065
_refine_ls_R_factor_all 0.0304
_refine_ls_R_factor_gt 0.0256
_refine_ls_shift/su_max 0.001
_refine_ls_shift/su_mean 0.000
_refine_ls_structure_factor_coef Fsqd
_refine_ls_weighting_details 'w=1/[\s^2^(Fo^2^)+(0.0284P)^2^+0.8262P] where P=(Fo^2^+2Fc^2^)/3'
_refine_ls_weighting_scheme calc
_refine_ls_wR_factor_gt 0.0604
_refine_ls_wR_factor_ref 0.0628
_reflns_number_gt 3051
_reflns_number_total 3383
_reflns_threshold_expression 'I > 2\s(I)'
_cod_data_source_file hb7599sup1.cif
_cod_data_source_block I
_cod_database_code 2241774
_shelx_space_group_comment
;
The symmetry employed for this shelxl refinement is uniquely defined
by the following loop, which should always be used as a source of
symmetry information in preference to the above space-group names.
They are only intended as comments.
;
_shelx_estimated_absorpt_t_min 0.730
_shelx_estimated_absorpt_t_max 0.775

loop_
_space_group_symop_operation_xyz
'x, y, z'
'-x, y, -z+1/2'
'x+1/2, y+1/2, z'
'-x+1/2, y+1/2, -z+1/2'
'-x, -y, -z'
'x, -y, z-1/2'
'-x+1/2, -y+1/2, -z'
'x+1/2, -y+1/2, z-1/2'

loop_
_atom_site_type_symbol
_atom_site_label
_atom_site_fract_x
_atom_site_fract_y
_atom_site_fract_z
_atom_site_U_iso_or_equiv
_atom_site_adp_type
_atom_site_calc_flag
_atom_site_occupancy
Sn Sn 0.5000 0.56549(2) 0.7500 0.03252(7) Uani d 1
S S1 0.65567(3) 0.64166(6) 0.82876(3) 0.04210(12) Uani d 1
S S2 0.52661(3) 0.81055(7) 0.84973(4) 0.04728(13) Uani d 1
O O1 0.77790(11) 1.16594(19) 0.88988(10) 0.0563(4) Uani d 1
N N1 0.68188(11) 0.90857(19) 0.91561(10) 0.0391(4) Uani d 1
C C1 0.62737(11) 0.8001(2) 0.87001(11) 0.0350(4) Uani d 1
C C2 0.65719(17) 1.0454(3) 0.94849(16) 0.0568(6) Uani d 1
H H2A 0.6227 1.1170 0.9063 0.068 Uiso calc 1
H H2B 0.7054 1.1024 0.9858 0.068 Uiso calc 1
H H2C 0.6273 1.0063 0.9749 0.068 Uiso calc 1
C C3 0.76876(13) 0.9020(3) 0.93400(13) 0.0458(5) Uani d 1
H H3A 0.7836 0.7905 0.9316 0.055 Uiso calc 1
H H3B 0.8025 0.9398 0.9879 0.055 Uiso calc 1
C C4 0.78779(13) 1.0011(3) 0.87883(13) 0.0464(5) Uani d 1
H H4A 0.8440 0.9808 0.8893 0.056 Uiso calc 1
H H4B 0.7511 0.9709 0.8243 0.056 Uiso calc 1
C C5 0.80091(16) 1.2685(3) 0.84467(16) 0.0630(7) Uani d 1
H H5A 0.8589 1.2570 0.8620 0.095 Uiso calc 1
H H5B 0.7890 1.3784 0.8516 0.095 Uiso calc 1
H H5C 0.7705 1.2398 0.7896 0.095 Uiso calc 1
C C11 0.52133(11) 0.3974(2) 0.67451(11) 0.0337(4) Uani d 1
C C12 0.57526(14) 0.2710(3) 0.71091(13) 0.0470(5) Uani d 1
H H12 0.6002 0.2605 0.7659 0.056 Uiso calc 1
C C13 0.59275(15) 0.1597(3) 0.66667(15) 0.0552(6) Uani d 1
H H13 0.6294 0.0758 0.6920 0.066 Uiso calc 1
C C14 0.55615(14) 0.1732(3) 0.58582(15) 0.0525(6) Uani d 1
H H14 0.5679 0.0986 0.5561 0.063 Uiso calc 1
C C15 0.50225(14) 0.2964(3) 0.54873(13) 0.0512(5) Uani d 1
H H15 0.4771 0.3052 0.4937 0.061 Uiso calc 1
C C16 0.48494(13) 0.4085(3) 0.59275(12) 0.0425(4) Uani d 1
H H16 0.4483 0.4923 0.5669 0.051 Uiso calc 1

loop_
_atom_site_aniso_label
_atom_site_aniso_U_11
_atom_site_aniso_U_22
_atom_site_aniso_U_33
_atom_site_aniso_U_12
_atom_site_aniso_U_13
_atom_site_aniso_U_23
Sn 0.03241(10) 0.03268(10) 0.03421(10) 0.000 0.01712(7) 0.000
S1 0.0349(2) 0.0430(3) 0.0492(3) 0.0002(2) 0.0205(2) -0.0098(2)
S2 0.0413(3) 0.0423(3) 0.0667(4) -0.0031(2) 0.0324(3) -0.0114(2)
O1 0.0732(11) 0.0438(8) 0.0706(11) -0.0030(8) 0.0492(9) 0.0028(7)
N1 0.0423(9) 0.0359(8) 0.0404(9) -0.0064(7) 0.0205(7) -0.0038(7)
C1 0.0380(9) 0.0340(9) 0.0363(9) -0.0004(8) 0.0202(8) 0.0018(7)
C2 0.0753(17) 0.0458(12) 0.0653(15) -0.0149(12) 0.0464(14) -0.0188(11)
C3 0.0362(10) 0.0428(11) 0.0470(12) -0.0037(9) 0.0102(8) 0.0021(9)
C4 0.0399(10) 0.0475(11) 0.0539(12) -0.0014(10) 0.0238(9) -0.0044(10)
C5 0.0649(16) 0.0613(15) 0.0704(17) -0.0060(13) 0.0381(13) 0.0137(13)
C11 0.0331(9) 0.0349(9) 0.0345(9) -0.0020(8) 0.0171(7) -0.0019(7)
C12 0.0529(12) 0.0457(11) 0.0374(10) 0.0098(10) 0.0169(9) 0.0000(9)
C13 0.0552(13) 0.0432(12) 0.0634(15) 0.0122(11) 0.0248(11) -0.0053(10)
C14 0.0552(13) 0.0515(13) 0.0627(14) -0.0112(11) 0.0377(11) -0.0230(11)
C15 0.0549(13) 0.0636(14) 0.0371(11) -0.0127(12) 0.0234(9) -0.0111(10)
C16 0.0391(10) 0.0483(11) 0.0371(10) 0.0014(9) 0.0153(8) 0.0016(8)

loop_
_atom_type_symbol
_atom_type_description
_atom_type_scat_dispersion_real
_atom_type_scat_dispersion_imag
_atom_type_scat_source
C C 0.0033 0.0016 'International Tables Vol C Tables 4.2.6.8 and 6.1.1.4'
H H 0.0000 0.0000 'International Tables Vol C Tables 4.2.6.8 and 6.1.1.4'
N N 0.0061 0.0033 'International Tables Vol C Tables 4.2.6.8 and 6.1.1.4'
O O 0.0106 0.0060 'International Tables Vol C Tables 4.2.6.8 and 6.1.1.4'
S S 0.1246 0.1234 'International Tables Vol C Tables 4.2.6.8 and 6.1.1.4'
Sn Sn -0.6537 1.4246 'International Tables Vol C Tables 4.2.6.8 and 6.1.1.4'

loop_
_geom_angle_atom_site_label_1
_geom_angle_atom_site_label_2
_geom_angle_atom_site_label_3
_geom_angle_site_symmetry_1
_geom_angle_site_symmetry_3
_geom_angle
C11 Sn C11 . 2_656 100.07(10)
C11 Sn S1 . . 92.63(5)
C11 Sn S1 2_656 . 105.36(5)
C11 Sn S1 . 2_656 105.36(5)
C11 Sn S1 2_656 2_656 92.63(5)
S1 Sn S1 . 2_656 152.00(2)
C11 Sn S2 . 2_656 92.54(5)
C11 Sn S2 2_656 2_656 159.03(5)
S1 Sn S2 . 2_656 90.591(19)
S1 Sn S2 2_656 2_656 67.742(17)
C11 Sn S2 . . 159.03(5)
C11 Sn S2 2_656 . 92.54(5)
S1 Sn S2 . . 67.744(17)
S1 Sn S2 2_656 . 90.590(19)
S2 Sn S2 2_656 . 80.82(3)
C1 S1 Sn . . 87.84(6)
C1 S2 Sn . . 86.46(7)
C4 O1 C5 . . 113.31(18)
C1 N1 C3 . . 122.35(17)
C1 N1 C2 . . 121.01(18)
C3 N1 C2 . . 116.62(18)
N1 C1 S2 . . 121.35(15)
N1 C1 S1 . . 121.16(14)
S2 C1 S1 . . 117.49(11)
N1 C2 H2A . . 109.5
N1 C2 H2B . . 109.5
H2A C2 H2B . . 109.5
N1 C2 H2C . . 109.5
H2A C2 H2C . . 109.5
H2B C2 H2C . . 109.5
N1 C3 C4 . . 113.51(17)
N1 C3 H3A . . 108.9
C4 C3 H3A . . 108.9
N1 C3 H3B . . 108.9
C4 C3 H3B . . 108.9
H3A C3 H3B . . 107.7
O1 C4 C3 . . 109.68(18)
O1 C4 H4A . . 109.7
C3 C4 H4A . . 109.7
O1 C4 H4B . . 109.7
C3 C4 H4B . . 109.7
H4A C4 H4B . . 108.2
O1 C5 H5A . . 109.5
O1 C5 H5B . . 109.5
H5A C5 H5B . . 109.5
O1 C5 H5C . . 109.5
H5A C5 H5C . . 109.5
H5B C5 H5C . . 109.5
C16 C11 C12 . . 118.01(18)
C16 C11 Sn . . 124.38(14)
C12 C11 Sn . . 117.61(14)
C11 C12 C13 . . 120.9(2)
C11 C12 H12 . . 119.5
C13 C12 H12 . . 119.5
C14 C13 C12 . . 120.1(2)
C14 C13 H13 . . 120.0
C12 C13 H13 . . 120.0
C15 C14 C13 . . 119.87(19)
C15 C14 H14 . . 120.1
C13 C14 H14 . . 120.1
C14 C15 C16 . . 120.3(2)
C14 C15 H15 . . 119.9
C16 C15 H15 . . 119.9
C11 C16 C15 . . 120.8(2)
C11 C16 H16 . . 119.6
C15 C16 H16 . . 119.6

loop_
_geom_bond_atom_site_label_1
_geom_bond_atom_site_label_2
_geom_bond_site_symmetry_2
_geom_bond_distance
Sn C11 . 2.1677(18)
Sn C11 2_656 2.1678(18)
Sn S1 . 2.6071(6)
Sn S1 2_656 2.6071(6)
Sn S2 2_656 2.6653(6)
Sn S2 . 2.6653(6)
S1 C1 . 1.7311(19)
S2 C1 . 1.7067(19)
O1 C4 . 1.406(3)
O1 C5 . 1.410(3)
N1 C1 . 1.322(2)
N1 C3 . 1.466(3)
N1 C2 . 1.467(3)
C2 H2A . 0.9600
C2 H2B . 0.9600
C2 H2C . 0.9600
C3 C4 . 1.500(3)
C3 H3A . 0.9700
C3 H3B . 0.9700
C4 H4A . 0.9700
C4 H4B . 0.9700
C5 H5A . 0.9600
C5 H5B . 0.9600
C5 H5C . 0.9600
C11 C16 . 1.381(3)
C11 C12 . 1.383(3)
C12 C13 . 1.386(3)
C12 H12 . 0.9300
C13 C14 . 1.367(3)
C13 H13 . 0.9300
C14 C15 . 1.365(3)
C14 H14 . 0.9300
C15 C16 . 1.386(3)
C15 H15 . 0.9300
C16 H16 . 0.9300

loop_
_geom_hbond_atom_site_label_D
_geom_hbond_atom_site_label_H
_geom_hbond_atom_site_label_A
_geom_hbond_site_symmetry_A
_geom_hbond_distance_DH
_geom_hbond_distance_HA
_geom_hbond_distance_DA
_geom_hbond_angle_DHA
C4 H4A Cg1 6_656 0.97 2.86 3.730(3) 150

loop_
_geom_torsion_atom_site_label_1
_geom_torsion_atom_site_label_2
_geom_torsion_atom_site_label_3
_geom_torsion_atom_site_label_4
_geom_torsion
C3 N1 C1 S2 179.88(15)
C2 N1 C1 S2 -2.0(3)
C3 N1 C1 S1 0.0(3)
C2 N1 C1 S1 178.13(16)
Sn S2 C1 N1 173.67(16)
Sn S2 C1 S1 -6.47(10)
Sn S1 C1 N1 -173.53(16)
Sn S1 C1 S2 6.60(10)
C1 N1 C3 C4 93.8(2)
C2 N1 C3 C4 -84.4(2)
C5 O1 C4 C3 175.27(19)
N1 C3 C4 O1 67.0(2)
C16 C11 C12 C13 0.5(3)
Sn C11 C12 C13 -179.24(17)
C11 C12 C13 C14 -0.4(4)
C12 C13 C14 C15 -0.1(3)
C13 C14 C15 C16 0.4(3)
C12 C11 C16 C15 -0.2(3)
Sn C11 C16 C15 179.59(16)
C14 C15 C16 C11 -0.3(3)

_cod_database_fobs_code 2241774
